data_4516702
loop_
_publ_author_name
'Zhang, Baoxin'
'Jiao, Haijun'
'Michalik, Dirk'
'Klo\&s, Svenja'
'Deter, Lisa Marie'
'Selent, Detlef'
'Spannenberg, Anke'
'Franke, Robert'
'B\"orner, Armin'

_publ_section_title
;
 Hydrolysis Stability of Bidentate Phosphites Utilized as Modifying
 Ligands in the Rh-Catalyzedn-Regioselective Hydroformylation of Olefins
;
_journal_issue 11
_journal_name_full 'ACS Catalysis'
_journal_page_first 7554
_journal_paper_doi 10.1021/acscatal.6b02185
_journal_volume 6
_journal_year 2016
_chemical_formula_sum 'C7 H5 O4 P'
_chemical_formula_weight 184.08
_space_group_crystal_system monoclinic
_space_group_IT_number 14
_space_group_name_Hall '-P 2yn'
_space_group_name_H-M_alt 'P 1 21/n 1'
_atom_sites_solution_hydrogens mixed
_audit_creation_method SHELXL-2014/7
_cell_angle_alpha 90
_cell_angle_beta 100.6306(8)
_cell_angle_gamma 90
_cell_formula_units_Z 4
_cell_length_a 4.5729(2)
_cell_length_b 14.1363(5)
_cell_length_c 11.7191(4)
_cell_measurement_reflns_used 8072
_cell_measurement_temperature 150(2)
_cell_measurement_theta_max 28.80
_cell_measurement_theta_min 2.88
_cell_volume 744.57(5)
_computing_cell_refinement 'SAINT (Bruker, 2013)'
_computing_data_collection 'APEX2 (Bruker, 2014)'
_computing_data_reduction SAINT
_computing_structure_refinement 'SHELXL-2014/7 (Sheldrick, 2014)'
_computing_structure_solution 'SHELXS-97 (Sheldrick, 2008)'
_diffrn_ambient_temperature 150(2)
_diffrn_detector_area_resol_mean 8.3333
_diffrn_measured_fraction_theta_full 0.999
_diffrn_measured_fraction_theta_max 0.999
_diffrn_measurement_device_type 'Bruker APEX-II CCD'
_diffrn_measurement_method '\f and \w scans'
_diffrn_radiation_type MoK\a
_diffrn_radiation_wavelength 0.71073
_diffrn_reflns_av_R_equivalents 0.0195
_diffrn_reflns_av_unetI/netI 0.0109
_diffrn_reflns_Laue_measured_fraction_full 0.999
_diffrn_reflns_Laue_measured_fraction_max 0.999
_diffrn_reflns_limit_h_max 6
_diffrn_reflns_limit_h_min -6
_diffrn_reflns_limit_k_max 18
_diffrn_reflns_limit_k_min -18
_diffrn_reflns_limit_l_max 15
_diffrn_reflns_limit_l_min -15
_diffrn_reflns_number 13016
_diffrn_reflns_point_group_measured_fraction_full 0.999
_diffrn_reflns_point_group_measured_fraction_max 0.999
_diffrn_reflns_theta_full 25.242
_diffrn_reflns_theta_max 27.992
_diffrn_reflns_theta_min 2.281
_diffrn_source 'fine-focus sealed tube'
_exptl_absorpt_coefficient_mu 0.335
_exptl_absorpt_correction_T_max 0.94
_exptl_absorpt_correction_T_min 0.88
_exptl_absorpt_correction_type multi-scan
_exptl_absorpt_process_details 'SADABS (Bruker, 2014)'
_exptl_crystal_colour colourless
_exptl_crystal_density_diffrn 1.642
_exptl_crystal_description prism
_exptl_crystal_F_000 376
_exptl_crystal_size_max 0.469
_exptl_crystal_size_mid 0.325
_exptl_crystal_size_min 0.183
_refine_diff_density_max 0.948
_refine_diff_density_min -0.519
_refine_diff_density_rms 0.065
_refine_ls_extinction_method none
_refine_ls_goodness_of_fit_ref 1.120
_refine_ls_hydrogen_treatment mixed
_refine_ls_matrix_type full
_refine_ls_number_parameters 112
_refine_ls_number_reflns 1787
_refine_ls_number_restraints 0
_refine_ls_restrained_S_all 1.120
_refine_ls_R_factor_all 0.0491
_refine_ls_R_factor_gt 0.0474
_refine_ls_shift/su_max 0.000
_refine_ls_shift/su_mean 0.000
_refine_ls_structure_factor_coef Fsqd
_refine_ls_weighting_details 'w=1/[\s^2^(Fo^2^)+(0.0577P)^2^+0.8393P] where P=(Fo^2^+2Fc^2^)/3'
_refine_ls_weighting_scheme calc
_refine_ls_wR_factor_gt 0.1305
_refine_ls_wR_factor_ref 0.1317
_reflns_Friedel_coverage 0.000
_reflns_number_gt 1699
_reflns_number_total 1787
_reflns_threshold_expression 'I > 2\s(I)'
_cod_data_source_file cs6b02185_si_004.cif
_cod_data_source_block AX0850
_cod_original_sg_symbol_H-M 'P 21/n'
_cod_database_code 4516702
_shelx_shelxl_version_number 2014/7
_shelx_space_group_comment
;
The symmetry employed for this shelxl refinement is uniquely defined
by the following loop, which should always be used as a source of
symmetry information in preference to the above space-group names.
They are only intended as comments.
;

loop_
_space_group_symop_operation_xyz
'x, y, z'
'-x+1/2, y+1/2, -z+1/2'
'-x, -y, -z'
'x-1/2, -y-1/2, z-1/2'

loop_
_atom_site_label
_atom_site_type_symbol
_atom_site_fract_x
_atom_site_fract_y
_atom_site_fract_z
_atom_site_U_iso_or_equiv
_atom_site_adp_type
_atom_site_occupancy
_atom_site_site_symmetry_order
_atom_site_calc_flag
_atom_site_refinement_flags_posn
_atom_site_refinement_flags_adp
C1 C 0.4644(5) 0.69674(14) 0.27310(18) 0.0270(4) Uani 1 1 d . .
C2 C 0.5688(6) 0.78858(16) 0.2830(2) 0.0364(5) Uani 1 1 d . .
H2 H 0.4745 0.8367 0.2327 0.044 Uiso 1 1 calc R U
C3 C 0.8131(6) 0.80908(17) 0.3676(2) 0.0416(6) Uani 1 1 d . .
H3 H 0.8879 0.8719 0.3748 0.050 Uiso 1 1 calc R U
C4 C 0.9513(6) 0.7396(2) 0.4421(2) 0.0409(6) Uani 1 1 d . .
H4 H 1.1173 0.7552 0.5006 0.049 Uiso 1 1 calc R U
C5 C 0.8470(5) 0.64809(17) 0.43091(19) 0.0328(5) Uani 1 1 d . .
H5 H 0.9423 0.6002 0.4814 0.039 Uiso 1 1 calc R U
C6 C 0.6013(4) 0.62540(14) 0.34538(17) 0.0253(4) Uani 1 1 d . .
C7 C 0.5013(5) 0.52652(15) 0.33365(19) 0.0300(4) Uani 1 1 d . .
O1 O 0.2129(4) 0.67948(11) 0.18912(15) 0.0350(4) Uani 1 1 d . .
O2 O -0.1967(4) 0.56536(15) 0.10471(18) 0.0488(5) Uani 1 1 d . .
O3 O 0.2519(4) 0.50945(11) 0.24756(16) 0.0372(4) Uani 1 1 d . .
O4 O 0.6079(5) 0.46094(12) 0.38976(17) 0.0468(5) Uani 1 1 d . .
P1 P 0.12283(12) 0.57711(4) 0.14241(5) 0.0317(2) Uani 1 1 d . .
H1 H 0.281(6) 0.549(2) 0.071(2) 0.038 Uiso 1 1 d . U

loop_
_atom_site_aniso_label
_atom_site_aniso_U_11
_atom_site_aniso_U_22
_atom_site_aniso_U_33
_atom_site_aniso_U_23
_atom_site_aniso_U_13
_atom_site_aniso_U_12
C1 0.0293(10) 0.0233(9) 0.0284(10) -0.0034(8) 0.0052(8) 0.0010(8)
C2 0.0503(14) 0.0225(10) 0.0402(12) -0.0028(9) 0.0185(11) -0.0011(9)
C3 0.0525(15) 0.0318(11) 0.0463(14) -0.0147(10) 0.0245(12) -0.0175(11)
C4 0.0386(13) 0.0485(14) 0.0363(12) -0.0171(11) 0.0091(10) -0.0169(11)
C5 0.0312(11) 0.0387(12) 0.0272(10) -0.0048(9) 0.0022(8) -0.0017(9)
C6 0.0270(10) 0.0230(9) 0.0259(9) -0.0031(7) 0.0050(7) -0.0013(7)
C7 0.0322(11) 0.0247(10) 0.0317(10) -0.0001(8) 0.0024(8) -0.0005(8)
O1 0.0354(9) 0.0270(8) 0.0379(9) -0.0004(6) -0.0052(7) 0.0063(6)
O2 0.0225(8) 0.0602(12) 0.0599(12) -0.0147(10) -0.0027(8) 0.0034(8)
O3 0.0349(8) 0.0248(7) 0.0471(10) -0.0014(7) -0.0049(7) -0.0066(6)
O4 0.0593(12) 0.0279(8) 0.0479(10) 0.0067(8) -0.0035(9) 0.0024(8)
P1 0.0216(3) 0.0343(3) 0.0364(3) -0.0082(2) -0.0017(2) 0.0030(2)

loop_
_atom_type_symbol
_atom_type_description
_atom_type_scat_dispersion_real
_atom_type_scat_dispersion_imag
_atom_type_scat_source
C C 0.0033 0.0016 'International Tables Vol C Tables 4.2.6.8 and 6.1.1.4'
H H 0.0000 0.0000 'International Tables Vol C Tables 4.2.6.8 and 6.1.1.4'
O O 0.0106 0.0060 'International Tables Vol C Tables 4.2.6.8 and 6.1.1.4'
P P 0.1023 0.0942 'International Tables Vol C Tables 4.2.6.8 and 6.1.1.4'

loop_
_geom_angle_atom_site_label_1
_geom_angle_atom_site_label_2
_geom_angle_atom_site_label_3
_geom_angle
C2 C1 C6 121.4(2)
C2 C1 O1 116.9(2)
C6 C1 O1 121.67(18)
C3 C2 C1 118.6(2)
C3 C2 H2 120.7
C1 C2 H2 120.7
C2 C3 C4 121.2(2)
C2 C3 H3 119.4
C4 C3 H3 119.4
C5 C4 C3 119.7(2)
C5 C4 H4 120.1
C3 C4 H4 120.1
C4 C5 C6 120.1(2)
C4 C5 H5 119.9
C6 C5 H5 119.9
C1 C6 C5 118.86(19)
C1 C6 C7 122.41(18)
C5 C6 C7 118.72(19)
O4 C7 O3 117.5(2)
O4 C7 C6 127.0(2)
O3 C7 C6 115.49(18)
C1 O1 P1 122.45(13)
C7 O3 P1 126.48(14)
O2 P1 O1 113.19(10)
O2 P1 O3 112.09(12)
O1 P1 O3 104.36(8)
O2 P1 H1 115.2(13)
O1 P1 H1 112.1(13)
O3 P1 H1 98.3(13)

loop_
_geom_bond_atom_site_label_1
_geom_bond_atom_site_label_2
_geom_bond_distance
C1 C2 1.381(3)
C1 C6 1.390(3)
C1 O1 1.390(3)
C2 C3 1.380(4)
C2 H2 0.9500
C3 C4 1.386(4)
C3 H3 0.9500
C4 C5 1.377(3)
C4 H4 0.9500
C5 C6 1.398(3)
C5 H5 0.9500
C6 C7 1.469(3)
C7 O4 1.188(3)
C7 O3 1.397(3)
O1 P1 1.5749(17)
O2 P1 1.4559(18)
O3 P1 1.5854(18)
P1 H1 1.27(3)

loop_
_geom_torsion_atom_site_label_1
_geom_torsion_atom_site_label_2
_geom_torsion_atom_site_label_3
_geom_torsion_atom_site_label_4
_geom_torsion
C6 C1 C2 C3 -0.6(3)
O1 C1 C2 C3 178.2(2)
C1 C2 C3 C4 -0.5(4)
C2 C3 C4 C5 1.0(4)
C3 C4 C5 C6 -0.5(4)
C2 C1 C6 C5 1.0(3)
O1 C1 C6 C5 -177.70(19)
C2 C1 C6 C7 -177.6(2)
O1 C1 C6 C7 3.6(3)
C4 C5 C6 C1 -0.5(3)
C4 C5 C6 C7 178.2(2)
C1 C6 C7 O4 178.4(2)
C5 C6 C7 O4 -0.2(4)
C1 C6 C7 O3 -2.3(3)
C5 C6 C7 O3 179.1(2)
C2 C1 O1 P1 161.74(17)
C6 C1 O1 P1 -19.5(3)
O4 C7 O3 P1 -163.09(19)
C6 C7 O3 P1 17.5(3)
C1 O1 P1 O2 150.67(18)
C1 O1 P1 O3 28.5(2)
C7 O3 P1 O2 -151.53(19)
C7 O3 P1 O1 -28.7(2)
